data_4511900
loop_
_publ_author_name
'Bu\<car, Dejan-Kre\<simir'
'Henry, Rodger F.'
'Zhang, Geoff G. Z.'
'MacGillivray, Leonard R.'

_publ_section_title
;
 Synthon Hierarchies in Crystal Forms Composed of Theophylline and
 Hydroxybenzoic Acids: Cocrystal Screening via Solution-Mediated Phase
 Transformation
;
_journal_issue 10
_journal_name_full 'Crystal Growth &amp; Design'
_journal_page_first 5318
_journal_paper_doi 10.1021/cg501204k
_journal_volume 14
_journal_year 2014
_chemical_formula_moiety 'C7 H8 N4 O2, C7 H6 O4'
_chemical_formula_sum 'C14 H14 N4 O6'
_chemical_formula_weight 334.29
_chemical_name_common 'theopylline 3,5-dihydroxybenzoic acid complex'
_chemical_name_systematic
; 
 ? 
;
_space_group_IT_number 2
_symmetry_cell_setting triclinic
_symmetry_space_group_name_Hall '-P 1'
_symmetry_space_group_name_H-M 'P -1'
_atom_sites_solution_hydrogens geom
_atom_sites_solution_primary direct
_atom_sites_solution_secondary difmap
_audit_creation_method SHELXL-97
_cell_angle_alpha 81.240(4)
_cell_angle_beta 85.071(4)
_cell_angle_gamma 82.509(4)
_cell_formula_units_Z 2
_cell_length_a 7.2253(17)
_cell_length_b 7.9998(19)
_cell_length_c 12.650(3)
_cell_measurement_reflns_used 840
_cell_measurement_temperature 170(2)
_cell_measurement_theta_max 27.709
_cell_measurement_theta_min 2.5945
_cell_volume 714.9(3)
_computing_cell_refinement 'Bruker saintplus (Bruker 1999)'
_computing_data_collection 'Bruker SMART (Bruker 2001)'
_computing_data_reduction 'Bruker saintplus (Bruker 1999)'
_computing_molecular_graphics 'ORTEP-3 for Windows v2.01'
_computing_publication_material 'SHELXL-97 (Sheldrick, 2008)'
_computing_structure_refinement 'SHELXL-97 (Sheldrick, 2008)'
_computing_structure_solution 'SHELXS-97 (Sheldrick, 2008)'
_diffrn_ambient_temperature 170(2)
_diffrn_measured_fraction_theta_full 0.953
_diffrn_measured_fraction_theta_max 0.953
_diffrn_measurement_device_type CCD
_diffrn_measurement_method 'omega scan'
_diffrn_radiation_monochromator graphite
_diffrn_radiation_source 'fine-focus sealed tube'
_diffrn_radiation_type MoK\a
_diffrn_radiation_wavelength 0.71073
_diffrn_reflns_av_R_equivalents 0.0751
_diffrn_reflns_av_sigmaI/netI 0.0579
_diffrn_reflns_limit_h_max 9
_diffrn_reflns_limit_h_min -9
_diffrn_reflns_limit_k_max 10
_diffrn_reflns_limit_k_min -10
_diffrn_reflns_limit_l_max 16
_diffrn_reflns_limit_l_min -16
_diffrn_reflns_number 8422
_diffrn_reflns_theta_full 28.26
_diffrn_reflns_theta_max 28.26
_diffrn_reflns_theta_min 1.63
_exptl_absorpt_coefficient_mu 0.124
_exptl_absorpt_correction_type none
_exptl_crystal_colour colourless
_exptl_crystal_density_diffrn 1.553
_exptl_crystal_density_method 'not measured'
_exptl_crystal_description plate
_exptl_crystal_F_000 348
_exptl_crystal_size_max 0.4
_exptl_crystal_size_mid 0.4
_exptl_crystal_size_min 0.05
_refine_diff_density_max 0.334
_refine_diff_density_min -0.359
_refine_diff_density_rms 0.112
_refine_ls_extinction_method none
_refine_ls_goodness_of_fit_ref 1.023
_refine_ls_hydrogen_treatment mixed
_refine_ls_matrix_type full
_refine_ls_number_parameters 223
_refine_ls_number_reflns 3399
_refine_ls_number_restraints 0
_refine_ls_restrained_S_all 1.023
_refine_ls_R_factor_all 0.0717
_refine_ls_R_factor_gt 0.0585
_refine_ls_shift/su_max 0.000
_refine_ls_shift/su_mean 0.000
_refine_ls_structure_factor_coef Fsqd
_refine_ls_weighting_details 'calc w=1/[\s^2^(Fo^2^)+(0.1117P)^2^+0.0000P] where P=(Fo^2^+2Fc^2^)/3'
_refine_ls_weighting_scheme calc
_refine_ls_wR_factor_gt 0.1541
_refine_ls_wR_factor_ref 0.1674
_reflns_number_gt 2629
_reflns_number_total 3399
_reflns_threshold_expression I>2sigma(I)
_cod_data_source_file cg501204k_si_002.cif
_cod_data_source_block T35
_cod_depositor_comments 'Adding full bibliography for 4511895--4511900.cif.'
_cod_original_sg_symbol_H-M P-1
_cod_database_code 4511900

loop_
_symmetry_equiv_pos_as_xyz
'x, y, z'
'-x, -y, -z'

loop_
_atom_site_label
_atom_site_type_symbol
_atom_site_fract_x
_atom_site_fract_y
_atom_site_fract_z
_atom_site_U_iso_or_equiv
_atom_site_adp_type
_atom_site_occupancy
_atom_site_symmetry_multiplicity
_atom_site_calc_flag
_atom_site_refinement_flags
O1 O 0.98546(17) -0.15201(15) 0.38435(9) 0.0342(3) Uani 1 1 d .
O2 O 0.78335(17) 0.02000(15) 0.04711(9) 0.0337(3) Uani 1 1 d .
N1 N 0.8465(2) 0.21220(18) 0.42610(11) 0.0330(3) Uani 1 1 d .
H1N H 0.8897 0.1686 0.4868 0.040 Uiso 1 1 calc R
N2 N 0.88256(18) -0.06369(16) 0.21594(10) 0.0267(3) Uani 1 1 d .
N3 N 0.74092(19) 0.21675(16) 0.16055(10) 0.0266(3) Uani 1 1 d .
N4 N 0.7140(2) 0.40274(18) 0.29880(12) 0.0332(3) Uani 1 1 d .
C1 C 0.7679(3) 0.3728(2) 0.39866(14) 0.0367(4) Uani 1 1 d .
H1 H 0.7527 0.4547 0.4446 0.044 Uiso 1 1 calc R
C2 C 0.8445(2) 0.1317(2) 0.33836(12) 0.0269(4) Uani 1 1 d .
C3 C 0.9107(2) -0.0371(2) 0.31998(12) 0.0262(3) Uani 1 1 d .
C4 C 0.9565(3) -0.2309(2) 0.18471(14) 0.0354(4) Uani 1 1 d .
H4A H 0.8550 -0.2872 0.1687 0.053 Uiso 1 1 calc R
H4B H 1.0209 -0.2991 0.2426 0.053 Uiso 1 1 calc R
H4C H 1.0418 -0.2154 0.1225 0.053 Uiso 1 1 calc R
C5 C 0.8010(2) 0.0562(2) 0.13641(12) 0.0262(3) Uani 1 1 d .
C6 C 0.6703(3) 0.3508(2) 0.07672(13) 0.0336(4) Uani 1 1 d .
H6A H 0.5752 0.4277 0.1077 0.050 Uiso 1 1 calc R
H6B H 0.6182 0.3005 0.0235 0.050 Uiso 1 1 calc R
H6C H 0.7710 0.4120 0.0439 0.050 Uiso 1 1 calc R
C7 C 0.7635(2) 0.2519(2) 0.26140(13) 0.0259(3) Uani 1 1 d .
O3 O 0.54903(19) 0.74819(16) 0.40431(10) 0.0391(3) Uani 1 1 d .
O4 O 0.49213(19) 0.69760(16) 0.24207(10) 0.0372(3) Uani 1 1 d .
H4o H 0.557(4) 0.599(4) 0.269(2) 0.069(8) Uiso 1 1 d .
O5 O 0.2683(2) 1.36405(16) 0.40735(10) 0.0423(4) Uani 1 1 d .
H5o H 0.3086 1.3175 0.4645 0.063 Uiso 1 1 calc R
O6 O 0.18743(18) 1.25523(16) 0.05997(9) 0.0383(3) Uani 1 1 d .
H6o H 0.2057 1.1794 0.0220 0.057 Uiso 1 1 calc R
C8 C 0.4836(2) 0.7956(2) 0.31771(13) 0.0291(4) Uani 1 1 d .
C9 C 0.3912(2) 0.97312(19) 0.28674(12) 0.0266(4) Uani 1 1 d .
C10 C 0.3689(2) 1.0828(2) 0.36366(13) 0.0292(4) Uani 1 1 d .
H10 H 0.4059 1.0445 0.4327 0.035 Uiso 1 1 calc R
C11 C 0.2906(2) 1.2506(2) 0.33594(13) 0.0309(4) Uani 1 1 d .
C12 C 0.2320(2) 1.3066(2) 0.23352(13) 0.0308(4) Uani 1 1 d .
H12 H 0.1801 1.4189 0.2152 0.037 Uiso 1 1 calc R
C13 C 0.2508(2) 1.1946(2) 0.15835(13) 0.0283(4) Uani 1 1 d .
C14 C 0.3330(2) 1.02669(19) 0.18397(12) 0.0265(3) Uani 1 1 d .
H14 H 0.3483 0.9524 0.1332 0.032 Uiso 1 1 calc R

loop_
_atom_site_aniso_label
_atom_site_aniso_U_11
_atom_site_aniso_U_22
_atom_site_aniso_U_33
_atom_site_aniso_U_23
_atom_site_aniso_U_13
_atom_site_aniso_U_12
O1 0.0495(7) 0.0228(6) 0.0295(6) -0.0027(4) -0.0135(5) 0.0044(5)
O2 0.0495(7) 0.0272(6) 0.0251(6) -0.0070(4) -0.0092(5) 0.0007(5)
N1 0.0483(8) 0.0254(7) 0.0248(7) -0.0059(5) -0.0106(6) 0.0051(6)
N2 0.0352(7) 0.0191(6) 0.0257(7) -0.0043(5) -0.0064(5) 0.0015(5)
N3 0.0344(7) 0.0207(7) 0.0245(6) -0.0034(5) -0.0074(5) 0.0009(5)
N4 0.0468(8) 0.0212(7) 0.0317(7) -0.0072(5) -0.0093(6) 0.0037(6)
C1 0.0531(11) 0.0231(8) 0.0341(9) -0.0100(6) -0.0099(8) 0.0058(7)
C2 0.0345(8) 0.0233(8) 0.0232(7) -0.0045(6) -0.0066(6) 0.0001(6)
C3 0.0314(8) 0.0229(8) 0.0243(7) -0.0030(6) -0.0060(6) -0.0010(6)
C4 0.0493(10) 0.0223(8) 0.0355(9) -0.0096(6) -0.0088(7) 0.0029(7)
C5 0.0306(8) 0.0231(8) 0.0244(7) -0.0024(6) -0.0055(6) -0.0008(6)
C6 0.0476(10) 0.0244(8) 0.0269(8) 0.0003(6) -0.0095(7) 0.0029(7)
C7 0.0306(8) 0.0200(7) 0.0266(7) -0.0035(6) -0.0046(6) 0.0006(6)
O3 0.0566(8) 0.0278(6) 0.0323(6) -0.0048(5) -0.0163(6) 0.0068(6)
O4 0.0557(8) 0.0223(6) 0.0336(7) -0.0077(5) -0.0143(6) 0.0074(5)
O5 0.0656(9) 0.0282(7) 0.0344(7) -0.0150(5) -0.0167(6) 0.0105(6)
O6 0.0602(8) 0.0243(6) 0.0304(6) -0.0055(5) -0.0169(6) 0.0060(5)
C8 0.0345(8) 0.0239(8) 0.0294(8) -0.0066(6) -0.0056(6) -0.0004(6)
C9 0.0307(8) 0.0213(8) 0.0285(8) -0.0059(6) -0.0054(6) -0.0008(6)
C10 0.0371(8) 0.0249(8) 0.0264(8) -0.0062(6) -0.0093(6) 0.0011(6)
C11 0.0360(8) 0.0260(8) 0.0318(8) -0.0100(6) -0.0060(7) 0.0016(6)
C12 0.0396(9) 0.0202(8) 0.0322(9) -0.0057(6) -0.0077(7) 0.0036(6)
C13 0.0326(8) 0.0244(8) 0.0284(8) -0.0048(6) -0.0065(6) -0.0015(6)
C14 0.0329(8) 0.0214(7) 0.0266(8) -0.0075(6) -0.0052(6) -0.0010(6)

loop_
_atom_type_symbol
_atom_type_description
_atom_type_scat_dispersion_real
_atom_type_scat_dispersion_imag
_atom_type_scat_source
C C 0.0033 0.0016 'International Tables Vol C Tables 4.2.6.8 and 6.1.1.4'
H H 0.0000 0.0000 'International Tables Vol C Tables 4.2.6.8 and 6.1.1.4'
N N 0.0061 0.0033 'International Tables Vol C Tables 4.2.6.8 and 6.1.1.4'
O O 0.0106 0.0060 'International Tables Vol C Tables 4.2.6.8 and 6.1.1.4'

loop_
_geom_angle_atom_site_label_1
_geom_angle_atom_site_label_2
_geom_angle_atom_site_label_3
_geom_angle
C1 N1 C2 106.37(13)
C1 N1 H1N 126.8
C2 N1 H1N 126.8
C5 N2 C3 126.30(13)
C5 N2 C4 116.34(13)
C3 N2 C4 117.24(13)
C5 N3 C7 118.87(13)
C5 N3 C6 119.79(13)
C7 N3 C6 121.11(14)
C1 N4 C7 103.89(14)
C1 N4 H4 114.3(9)
C7 N4 H4 139.4(9)
N4 C1 N1 112.99(15)
N4 C1 H1 123.5
N1 C1 H1 123.5
N1 C2 C7 105.68(14)
N1 C2 C3 131.61(14)
C7 C2 C3 122.70(15)
O1 C3 N2 121.19(14)
O1 C3 C2 126.74(15)
N2 C3 C2 112.07(13)
N2 C4 H4A 109.5
N2 C4 H4B 109.5
H4A C4 H4B 109.5
N2 C4 H4C 109.5
H4A C4 H4C 109.5
H4B C4 H4C 109.5
O2 C5 N3 120.78(14)
O2 C5 N2 121.21(14)
N3 C5 N2 118.01(13)
N3 C6 H6A 109.5
N3 C6 H6B 109.5
H6A C6 H6B 109.5
N3 C6 H6C 109.5
H6A C6 H6C 109.5
H6B C6 H6C 109.5
N4 C7 C2 111.07(15)
N4 C7 N3 126.87(14)
C2 C7 N3 122.05(15)
C8 O4 H4o 105.0(18)
C11 O5 H5o 109.5
C13 O6 H6o 109.5
O3 C8 O4 123.31(15)
O3 C8 C9 122.57(15)
O4 C8 C9 114.11(14)
C14 C9 C10 121.34(15)
C14 C9 C8 120.82(15)
C10 C9 C8 117.83(14)
C11 C10 C9 119.16(15)
C11 C10 H10 120.4
C9 C10 H10 120.4
O5 C11 C12 118.00(15)
O5 C11 C10 121.68(15)
C12 C11 C10 120.31(15)
C11 C12 C13 119.92(15)
C11 C12 H12 120.0
C13 C12 H12 120.0
O6 C13 C12 117.46(14)
O6 C13 C14 121.96(14)
C12 C13 C14 120.58(14)
C9 C14 C13 118.65(15)
C9 C14 H14 120.7
C13 C14 H14 120.7

loop_
_geom_bond_atom_site_label_1
_geom_bond_atom_site_label_2
_geom_bond_distance
O1 C3 1.2321(18)
O2 C5 1.2290(19)
N1 C1 1.342(2)
N1 C2 1.368(2)
N1 H1N 0.8600
N2 C5 1.3931(19)
N2 C3 1.401(2)
N2 C4 1.473(2)
N3 C5 1.372(2)
N3 C7 1.375(2)
N3 C6 1.4624(19)
N4 C1 1.332(2)
N4 C7 1.357(2)
N4 H4 1.82(3)
C1 H1 0.9300
C2 C7 1.372(2)
C2 C3 1.419(2)
C4 H4A 0.9600
C4 H4B 0.9600
C4 H4C 0.9600
C6 H6A 0.9600
C6 H6B 0.9600
C6 H6C 0.9600
O3 C8 1.2177(19)
O4 C8 1.319(2)
O4 H4o 0.90(3)
O5 C11 1.361(2)
O5 H5o 0.8200
O6 C13 1.3601(19)
O6 H6o 0.8200
C8 C9 1.498(2)
C9 C14 1.389(2)
C9 C10 1.393(2)
C10 C11 1.391(2)
C10 H10 0.9300
C11 C12 1.388(2)
C12 C13 1.389(2)
C12 H12 0.9300
C13 C14 1.398(2)
C14 H14 0.9300

loop_
_geom_hbond_atom_site_label_D
_geom_hbond_atom_site_label_H
_geom_hbond_atom_site_label_A
_geom_hbond_distance_DH
_geom_hbond_distance_HA
_geom_hbond_distance_DA
_geom_hbond_angle_DHA
_geom_hbond_site_symmetry_A
N1 H1N O1 0.86 1.91 2.7296(18) 159.1 2_756
O4 H4o N4 0.90(3) 1.82(3) 2.7102(19) 169(3) .
O5 H5o O3 0.82 1.99 2.7937(18) 165.0 2_676
O6 H6o O2 0.82 1.92 2.7323(18) 169.1 2_665
C1 H1 O3 0.93 2.61 3.214(2) 123.3 .

loop_
_geom_torsion_atom_site_label_1
_geom_torsion_atom_site_label_2
_geom_torsion_atom_site_label_3
_geom_torsion_atom_site_label_4
_geom_torsion
C7 N4 C1 N1 -0.5(2)
H4 N4 C1 N1 165.6(9)
C2 N1 C1 N4 0.2(2)
C1 N1 C2 C7 0.26(19)
C1 N1 C2 C3 178.92(18)
C5 N2 C3 O1 -179.63(15)
C4 N2 C3 O1 -3.8(2)
C5 N2 C3 C2 0.3(2)
C4 N2 C3 C2 176.16(14)
N1 C2 C3 O1 1.2(3)
C7 C2 C3 O1 179.71(15)
N1 C2 C3 N2 -178.68(16)
C7 C2 C3 N2 -0.2(2)
C7 N3 C5 O2 -179.95(14)
C6 N3 C5 O2 -5.5(2)
C7 N3 C5 N2 -0.1(2)
C6 N3 C5 N2 174.41(13)
C3 N2 C5 O2 179.70(15)
C4 N2 C5 O2 3.8(2)
C3 N2 C5 N3 -0.2(2)
C4 N2 C5 N3 -176.06(14)
C1 N4 C7 C2 0.7(2)
H4 N4 C7 C2 -159.6(13)
C1 N4 C7 N3 -178.68(16)
H4 N4 C7 N3 21.0(13)
N1 C2 C7 N4 -0.61(19)
C3 C2 C7 N4 -179.42(15)
N1 C2 C7 N3 178.81(14)
C3 C2 C7 N3 0.0(3)
C5 N3 C7 N4 179.49(16)
C6 N3 C7 N4 5.1(3)
C5 N3 C7 C2 0.2(2)
C6 N3 C7 C2 -174.26(15)
O3 C8 C9 C14 174.34(15)
O4 C8 C9 C14 -3.9(2)
O3 C8 C9 C10 -4.5(3)
O4 C8 C9 C10 177.21(15)
C14 C9 C10 C11 -1.5(3)
C8 C9 C10 C11 177.36(15)
C9 C10 C11 O5 -178.96(16)
C9 C10 C11 C12 1.3(3)
O5 C11 C12 C13 -179.47(15)
C10 C11 C12 C13 0.2(3)
C11 C12 C13 O6 178.66(15)
C11 C12 C13 C14 -1.7(3)
C10 C9 C14 C13 0.1(2)
C8 C9 C14 C13 -178.75(14)
O6 C13 C14 C9 -178.84(15)
C12 C13 C14 C9 1.5(2)
